data_7045745
loop_
_publ_author_name
'Zhang, Song-Lin'
'Xiao, Chang'
'Wan, Hai-Xing'

_publ_section_title
;
 Diverse copper(iii) trifluoromethyl complexes with mono-, bi- and
 tridentate ligands and their versatile reactivity.
;
_journal_issue 14
_journal_name_full 'Dalton transactions (Cambridge, England : 2003)'
_journal_page_first 4779
_journal_page_last 4784
_journal_paper_doi 10.1039/c8dt00291f
_journal_volume 47
_journal_year 2018
_chemical_formula_moiety 'C11 H11 Cu F9 N'
_chemical_formula_sum 'C11 H11 Cu F9 N'
_chemical_formula_weight 391.75
_space_group_crystal_system orthorhombic
_space_group_IT_number 63
_space_group_name_Hall '-C 2c 2'
_space_group_name_H-M_alt 'C m c m'
_symmetry_space_group_name_Hall '-C 2c 2'
_symmetry_space_group_name_H-M 'C m c m'
_atom_sites_solution_hydrogens geom
_audit_creation_method SHELXL-2016/6
_audit_update_record
;
2018-02-26 deposited with the CCDC.
2018-02-27 downloaded from the CCDC.
;
_cell_angle_alpha 90
_cell_angle_beta 90
_cell_angle_gamma 90
_cell_formula_units_Z 4
_cell_length_a 8.4272(4)
_cell_length_b 19.4683(9)
_cell_length_c 8.9136(4)
_cell_measurement_reflns_used 2912
_cell_measurement_temperature 273(2)
_cell_measurement_theta_max 27.09
_cell_measurement_theta_min 3.96
_cell_volume 1462.39(12)
_computing_cell_refinement 'Bruker SAINT'
_computing_data_collection 'Bruker APEX2'
_computing_data_reduction 'Bruker SAINT'
_computing_molecular_graphics 'Bruker SHELXTL'
_computing_publication_material 'Bruker SHELXTL'
_computing_structure_refinement 'SHELXL-2016/6 (Sheldrick, 2016)'
_computing_structure_solution 'SHELXT 2014/4 (Sheldrick, 2014)'
_diffrn_ambient_temperature 273(2)
_diffrn_measured_fraction_theta_full 0.982
_diffrn_measured_fraction_theta_max 0.985
_diffrn_measurement_device_type 'Bruker APEX-II CCD'
_diffrn_measurement_method '\f and \w scans'
_diffrn_radiation_type MoK\a
_diffrn_radiation_wavelength 0.71073
_diffrn_reflns_av_R_equivalents 0.0188
_diffrn_reflns_av_unetI/netI 0.0158
_diffrn_reflns_Laue_measured_fraction_full 0.982
_diffrn_reflns_Laue_measured_fraction_max 0.985
_diffrn_reflns_limit_h_max 10
_diffrn_reflns_limit_h_min -9
_diffrn_reflns_limit_k_max 24
_diffrn_reflns_limit_k_min -24
_diffrn_reflns_limit_l_max 11
_diffrn_reflns_limit_l_min -10
_diffrn_reflns_number 4061
_diffrn_reflns_point_group_measured_fraction_full 0.982
_diffrn_reflns_point_group_measured_fraction_max 0.985
_diffrn_reflns_theta_full 25.242
_diffrn_reflns_theta_max 27.092
_diffrn_reflns_theta_min 3.963
_exptl_absorpt_coefficient_mu 1.585
_exptl_absorpt_correction_type multi-scan
_exptl_absorpt_process_details 'Jacobson, R. (1998) Private communication'
_exptl_crystal_colour colorless
_exptl_crystal_density_diffrn 1.779
_exptl_crystal_description block
_exptl_crystal_F_000 776
_exptl_crystal_size_max 0.300
_exptl_crystal_size_mid 0.230
_exptl_crystal_size_min 0.210
_exptl_transmission_factor_max 0.7454
_exptl_transmission_factor_min 0.5599
_refine_diff_density_max 0.658
_refine_diff_density_min -0.365
_refine_diff_density_rms 0.071
_refine_ls_extinction_method none
_refine_ls_goodness_of_fit_ref 1.184
_refine_ls_hydrogen_treatment constr
_refine_ls_matrix_type full
_refine_ls_number_parameters 77
_refine_ls_number_reflns 911
_refine_ls_number_restraints 0
_refine_ls_restrained_S_all 1.184
_refine_ls_R_factor_all 0.0443
_refine_ls_R_factor_gt 0.0405
_refine_ls_shift/su_max 0.000
_refine_ls_shift/su_mean 0.000
_refine_ls_structure_factor_coef Fsqd
_refine_ls_weighting_details 'w=1/[\s^2^(Fo^2^)+(0.1000P)^2^] where P=(Fo^2^+2Fc^2^)/3'
_refine_ls_weighting_scheme calc
_refine_ls_wR_factor_gt 0.1261
_refine_ls_wR_factor_ref 0.1316
_reflns_Friedel_coverage 0.000
_reflns_number_gt 827
_reflns_number_total 911
_reflns_threshold_expression 'I > 2\s(I)'
_cod_data_source_file c8dt00291f2.cif
_cod_data_source_block t_CCDC1
_cod_depositor_comments 'Adding full bibliography for 7045744--7045745.cif.'
_cod_database_code 7045745
_shelx_shelxl_version_number 2016/6
_shelx_space_group_comment
;
The symmetry employed for this shelxl refinement is uniquely defined
by the following loop, which should always be used as a source of
symmetry information in preference to the above space-group names.
They are only intended as comments.
;
_shelx_estimated_absorpt_t_min 0.648
_shelx_estimated_absorpt_t_max 0.732

loop_
_space_group_symop_operation_xyz
'x, y, z'
'-x, -y, z+1/2'
'x, -y, -z'
'-x, y, -z+1/2'
'x+1/2, y+1/2, z'
'-x+1/2, -y+1/2, z+1/2'
'x+1/2, -y+1/2, -z'
'-x+1/2, y+1/2, -z+1/2'
'-x, -y, -z'
'x, y, -z-1/2'
'-x, y, z'
'x, -y, z-1/2'
'-x+1/2, -y+1/2, -z'
'x+1/2, y+1/2, -z-1/2'
'-x+1/2, y+1/2, z'
'x+1/2, -y+1/2, z-1/2'

loop_
_atom_site_label
_atom_site_type_symbol
_atom_site_fract_x
_atom_site_fract_y
_atom_site_fract_z
_atom_site_U_iso_or_equiv
_atom_site_adp_type
_atom_site_occupancy
_atom_site_site_symmetry_order
_atom_site_calc_flag
_atom_site_refinement_flags_posn
_atom_site_refinement_flags_adp
_atom_site_refinement_flags_occupancy
_atom_site_disorder_assembly
_atom_site_disorder_group
Cu1 Cu 0.000000 0.10004(2) 0.250000 0.0409(3) Uani 1 4 d S T P A 4
F1 F 0.3012(4) 0.16250(16) 0.250000 0.1069(14) Uani 1 2 d S T P A 4
F2 F 0.3004(3) 0.06735(14) 0.1333(3) 0.1078(9) Uani 1 1 d . . . B 4
F3 F -0.1203(5) -0.03027(19) 0.3107(7) 0.103(2) Uani 0.5 1 d . . P A .
F4 F 0.000000 -0.0182(4) 0.3958(11) 0.144(4) Uani 0.5 2 d S T P A .
N1 N 0.000000 0.19910(19) 0.250000 0.0402(8) Uani 1 4 d S T P A 4
C1 C 0.000000 0.23381(18) 0.1194(4) 0.0482(8) Uani 1 2 d S T P A 4
C2 C 0.000000 0.30342(17) 0.1172(5) 0.0587(9) Uani 1 2 d S T P A 4
H2 H 0.000000 0.326270 0.025580 0.070 Uiso 1 2 calc R U P A 4
C3 C 0.000000 0.3414(2) 0.250000 0.0568(13) Uani 1 4 d S T P A 4
C4 C 0.000000 0.1915(2) -0.0223(4) 0.0778(13) Uani 1 2 d S T P . .
H4A H -0.021611 0.220591 -0.106705 0.117 Uiso 0.5 1 calc R U P A 4
H4B H -0.080305 0.156615 -0.015448 0.117 Uiso 0.5 1 calc R U P A 4
H4C H 0.101916 0.170181 -0.034799 0.117 Uiso 0.5 1 calc R U P A 4
C5 C 0.000000 0.4174(7) 0.250000 0.048(3) Uiso 0.5 4 d S . P C 1
C5A C 0.000000 0.4190(11) 0.304(2) 0.057(3) Uiso 0.25 2 d S . P D 2
C6 C 0.2351(5) 0.09889(16) 0.250000 0.0593(10) Uani 1 2 d S T P . .
C7 C 0.000000 -0.0006(3) 0.250000 0.0619(14) Uani 1 4 d S T P . .

loop_
_atom_site_aniso_label
_atom_site_aniso_U_11
_atom_site_aniso_U_22
_atom_site_aniso_U_33
_atom_site_aniso_U_23
_atom_site_aniso_U_13
_atom_site_aniso_U_12
Cu1 0.0444(4) 0.0320(4) 0.0462(4) 0.000 0.000 0.000
F1 0.0516(14) 0.0629(15) 0.206(4) 0.000 0.000 -0.0087(11)
F2 0.0744(14) 0.125(2) 0.1242(19) -0.0322(17) 0.0306(13) 0.0091(13)
F3 0.079(3) 0.0511(18) 0.179(7) 0.041(3) 0.009(2) -0.0128(16)
F4 0.266(15) 0.072(5) 0.094(5) 0.037(4) 0.000 0.000
N1 0.047(2) 0.0341(17) 0.0393(17) 0.000 0.000 0.000
C1 0.0534(19) 0.0473(16) 0.0439(17) 0.0061(13) 0.000 0.000
C2 0.060(2) 0.0474(17) 0.068(2) 0.0170(16) 0.000 0.000
C3 0.043(2) 0.038(2) 0.090(4) 0.000 0.000 0.000
C4 0.122(4) 0.072(3) 0.0399(18) -0.0004(17) 0.000 0.000
C6 0.047(2) 0.053(2) 0.077(3) 0.000 0.000 0.0017(14)
C7 0.076(4) 0.033(2) 0.076(3) 0.000 0.000 0.000

loop_
_atom_type_symbol
_atom_type_description
_atom_type_scat_dispersion_real
_atom_type_scat_dispersion_imag
_atom_type_scat_source
C C 0.0033 0.0016 'International Tables Vol C Tables 4.2.6.8 and 6.1.1.4'
H H 0.0000 0.0000 'International Tables Vol C Tables 4.2.6.8 and 6.1.1.4'
Cu Cu 0.3201 1.2651 'International Tables Vol C Tables 4.2.6.8 and 6.1.1.4'
F F 0.0171 0.0103 'International Tables Vol C Tables 4.2.6.8 and 6.1.1.4'
N N 0.0061 0.0033 'International Tables Vol C Tables 4.2.6.8 and 6.1.1.4'

loop_
_geom_angle_atom_site_label_1
_geom_angle_atom_site_label_2
_geom_angle_atom_site_label_3
_geom_angle
_geom_angle_site_symmetry_1
_geom_angle_site_symmetry_3
N1 Cu1 C7 180.0 . .
N1 Cu1 C6 90.65(9) . .
C7 Cu1 C6 89.35(9) . .
N1 Cu1 C6 90.65(9) . 11
C7 Cu1 C6 89.35(9) . 11
C6 Cu1 C6 178.70(18) . 11
F3 F3 C7 65.1(3) 10_556 .
F3 F3 F4 126.1(4) 10_556 .
C7 F3 F4 62.9(4) . .
F3 F4 F3 103.8(8) . 11
F3 F4 C7 58.4(4) . .
F3 F4 C7 58.4(4) 11 .
C1 N1 Cu1 120.1(2) . .
C1 N1 Cu1 120.1(2) 10_556 .
N1 C1 C2 121.0(3) . .
N1 C1 C4 116.7(3) . .
C2 C1 C4 122.3(4) . .
C1 C2 C3 121.2(4) . .
C1 C2 H2 119.4 . .
C3 C2 H2 119.4 . .
C2 C3 C2 116.0(4) 10_556 .
C1 C4 H4A 109.5 . .
C1 C4 H4B 109.5 . .
H4A C4 H4B 109.5 . .
C1 C4 H4C 109.5 . .
H4A C4 H4C 109.5 . .
H4B C4 H4C 109.5 . .
F2 C6 F1 104.6(3) . .
F2 C6 F1 104.6(3) 10_556 .
F2 C6 Cu1 114.8(2) . .
F2 C6 Cu1 114.8(2) 10_556 .
F1 C6 Cu1 113.6(3) . .
F3 C7 F3 49.7(5) . 10_556
F3 C7 F3 104.1(5) . 11
F3 C7 F3 126.7(5) 10_556 11
F3 C7 F3 126.7(5) . 4
F3 C7 F3 104.1(5) 10_556 4
F3 C7 F3 49.7(5) 11 4
F3 C7 F4 107.0(4) . 10_556
F3 C7 F4 58.6(3) 10_556 10_556
F3 C7 F4 107.0(4) 11 10_556
F3 C7 F4 58.6(3) 4 10_556
F3 C7 F4 58.6(3) . .
F3 C7 F4 107.0(4) 10_556 .
F3 C7 F4 58.6(3) 11 .
F3 C7 F4 107.0(4) 4 .
F4 C7 F4 150.6(9) 10_556 .
F3 C7 Cu1 116.7(3) . .
F3 C7 Cu1 116.7(3) 10_556 .
F3 C7 Cu1 116.7(3) 11 .
F3 C7 Cu1 116.7(3) 4 .
F4 C7 Cu1 104.7(4) 10_556 .
F4 C7 Cu1 104.7(4) . .

loop_
_geom_bond_atom_site_label_1
_geom_bond_atom_site_label_2
_geom_bond_distance
_geom_bond_site_symmetry_2
Cu1 N1 1.929(4) .
Cu1 C7 1.960(5) .
Cu1 C6 1.982(5) .
Cu1 C6 1.982(5) 11
F1 C6 1.358(5) .
F2 C6 1.327(3) .
F3 F3 1.082(12) 10_556
F3 C7 1.286(4) .
F3 F4 1.289(7) .
F4 C7 1.344(9) .
N1 C1 1.346(4) .
N1 C1 1.346(4) 10_556
C1 C2 1.355(5) .
C1 C4 1.508(5) .
C2 C3 1.396(5) .
C2 H2 0.9300 .
C4 H4A 0.9600 .
C4 H4B 0.9600 .
C4 H4C 0.9600 .
C4 H4A 0.96(3) 11
C4 H4B 0.96(7) 11
C4 H4C 0.96(4) 11
C5A C5A 0.96(4) 10_556

loop_
_geom_torsion_atom_site_label_1
_geom_torsion_atom_site_label_2
_geom_torsion_atom_site_label_3
_geom_torsion_atom_site_label_4
_geom_torsion
_geom_torsion_site_symmetry_1
_geom_torsion_site_symmetry_4
F3 F3 F4 F3 -21.5(7) 10_556 11
C7 F3 F4 F3 -38.4(5) . 11
F3 F3 F4 C7 16.9(5) 10_556 .
C1 N1 C1 C2 0.000(1) 10_556 .
Cu1 N1 C1 C2 180.000(1) . .
C1 N1 C1 C4 180.000(0) 10_556 .
Cu1 N1 C1 C4 0.000(1) . .
N1 C1 C2 C3 0.000(1) . .
C4 C1 C2 C3 180.000(0) . .
C1 C2 C3 C2 0.000(1) . 10_556
F4 F3 C7 F3 165.0(4) . 10_556
F3 F3 C7 F3 -126.5(5) 10_556 11
F4 F3 C7 F3 38.6(6) . 11
F3 F3 C7 F3 -76.54(18) 10_556 4
F4 F3 C7 F3 88.5(5) . 4
F3 F3 C7 F4 -13.3(4) 10_556 10_556
F4 F3 C7 F4 151.7(8) . 10_556
F3 F3 C7 F4 -165.0(4) 10_556 .
F3 F3 C7 Cu1 103.46(18) 10_556 .
F4 F3 C7 Cu1 -91.5(5) . .
F3 F4 C7 F3 134.9(7) 11 .
F3 F4 C7 F3 -11.9(3) . 10_556
F3 F4 C7 F3 123.0(5) 11 10_556
F3 F4 C7 F3 -134.9(7) . 11
F3 F4 C7 F3 -123.0(5) . 4
F3 F4 C7 F3 11.9(3) 11 4
F3 F4 C7 F4 -67.5(3) . 10_556
F3 F4 C7 F4 67.5(3) 11 10_556
F3 F4 C7 Cu1 112.5(3) . .
F3 F4 C7 Cu1 -112.5(3) 11 .
